data_7102890
loop_
_publ_author_name
'Rohe, Markus'
'Merz, Klaus'

_publ_section_title
;
 Active peroxo titanium complexes: syntheses, characterization and
 their potential in the photooxidation of 2-propanol.
;
_journal_issue 7
_journal_name_full 'Chemical communications (Cambridge, England)'
_journal_page_first 862
_journal_page_last 864
_journal_paper_doi 10.1039/b716199a
_journal_year 2008
_chemical_formula_sum 'C18 H23 Li2 O25 Ti'
_chemical_formula_weight 701.14
_chemical_name_systematic
;
?
;
_space_group_IT_number 14
_symmetry_cell_setting monoclinic
_symmetry_space_group_name_Hall '-P 2ybc'
_symmetry_space_group_name_H-M 'P 1 21/c 1'
_atom_sites_solution_hydrogens geom
_atom_sites_solution_primary direct
_atom_sites_solution_secondary difmap
_audit_creation_method SHELXL-97
_cell_angle_alpha 90.00
_cell_angle_beta 115.474(14)
_cell_angle_gamma 90.00
_cell_formula_units_Z 4
_cell_length_a 13.731(7)
_cell_length_b 14.940(9)
_cell_length_c 14.911(9)
_cell_measurement_temperature 213(2)
_cell_volume 2762(3)
_computing_cell_refinement 'SAINT (Siemens, 1996)'
_computing_data_collection 'SMART (Siemens, 1996)'
_computing_data_reduction 'SAINT (Siemens, 1996)'
_computing_molecular_graphics 'SHELXTL (Siemens, 1996)'
_computing_publication_material 'SHELXTL (Siemens, 1996)'
_computing_structure_refinement 'SHELXL-97 (Sheldrick, 1997)'
_computing_structure_solution 'SHELXS-97 (Sheldrick, 1990)'
_diffrn_ambient_temperature 213(2)
_diffrn_measured_fraction_theta_full 0.983
_diffrn_measured_fraction_theta_max 0.983
_diffrn_measurement_device_type 'Bruker axs CCD 1000'
_diffrn_measurement_method 'omega scan'
_diffrn_radiation_monochromator graphite
_diffrn_radiation_source 'fine-focus sealed tube'
_diffrn_radiation_type MoK\a
_diffrn_radiation_wavelength 0.71073
_diffrn_reflns_av_R_equivalents 0.0867
_diffrn_reflns_av_sigmaI/netI 0.0915
_diffrn_reflns_limit_h_max 15
_diffrn_reflns_limit_h_min -16
_diffrn_reflns_limit_k_max 15
_diffrn_reflns_limit_k_min -17
_diffrn_reflns_limit_l_max 16
_diffrn_reflns_limit_l_min -17
_diffrn_reflns_number 15219
_diffrn_reflns_theta_full 25.10
_diffrn_reflns_theta_max 25.10
_diffrn_reflns_theta_min 1.64
_exptl_absorpt_coefficient_mu 0.420
_exptl_absorpt_correction_T_max 0.9793
_exptl_absorpt_correction_T_min 0.9592
_exptl_absorpt_correction_type empirical
_exptl_crystal_colour colorless
_exptl_crystal_density_diffrn 1.686
_exptl_crystal_density_method 'not measured'
_exptl_crystal_description plate
_exptl_crystal_F_000 1436
_exptl_crystal_size_max 0.10
_exptl_crystal_size_mid 0.10
_exptl_crystal_size_min 0.05
_refine_diff_density_max 0.584
_refine_diff_density_min -0.441
_refine_diff_density_rms 0.096
_refine_ls_extinction_coef 0.0219(13)
_refine_ls_extinction_expression Fc^*^=kFc[1+0.001xFc^2^\l^3^/sin(2\q)]^-1/4^
_refine_ls_extinction_method SHELXL
_refine_ls_goodness_of_fit_ref 0.956
_refine_ls_hydrogen_treatment mixed
_refine_ls_matrix_type full
_refine_ls_number_parameters 460
_refine_ls_number_reflns 4836
_refine_ls_number_restraints 0
_refine_ls_restrained_S_all 0.956
_refine_ls_R_factor_all 0.0897
_refine_ls_R_factor_gt 0.0521
_refine_ls_shift/su_max 0.000
_refine_ls_shift/su_mean 0.000
_refine_ls_structure_factor_coef Fsqd
_refine_ls_weighting_details 'calc w=1/[\s^2^(Fo^2^)+(0.0755P)^2^+0.0000P] where P=(Fo^2^+2Fc^2^)/3'
_refine_ls_weighting_scheme calc
_refine_ls_wR_factor_gt 0.1206
_refine_ls_wR_factor_ref 0.1395
_reflns_number_gt 3126
_reflns_number_total 4836
_reflns_threshold_expression >2sigma(I)
_cod_data_source_file b716199a.txt
_cod_data_source_block 070621t
_cod_original_sg_symbol_H-M P2(1)/c
_cod_database_code 7102890

loop_
_symmetry_equiv_pos_as_xyz
'x, y, z'
'-x, y+1/2, -z+1/2'
'-x, -y, -z'
'x, -y-1/2, z-1/2'

loop_
_atom_site_label
_atom_site_type_symbol
_atom_site_fract_x
_atom_site_fract_y
_atom_site_fract_z
_atom_site_U_iso_or_equiv
_atom_site_adp_type
_atom_site_occupancy
_atom_site_symmetry_multiplicity
_atom_site_calc_flag
_atom_site_refinement_flags
_atom_site_disorder_assembly
_atom_site_disorder_group
Ti1 Ti 0.19505(5) 0.23528(4) 0.17269(5) 0.0166(2) Uani 1 1 d . . .
Li1 Li 0.0992(5) 0.3014(4) 0.3345(5) 0.0298(16) Uani 1 1 d . . .
Li2 Li 0.4954(5) 0.2016(5) 0.5877(5) 0.0321(17) Uani 1 1 d . . .
O1 O -0.1918(2) 0.17473(18) 0.2480(2) 0.0333(7) Uani 1 1 d . . .
C1 C -0.1146(3) 0.2093(2) 0.2416(3) 0.0187(8) Uani 1 1 d . . .
O2 O -0.0556(2) 0.26976(17) 0.3053(2) 0.0246(6) Uani 1 1 d . . .
C2 C -0.0824(3) 0.1831(2) 0.1607(3) 0.0211(9) Uani 1 1 d . . .
H2A H -0.1464 0.1598 0.1046 0.025 Uiso 1 1 calc R . .
H2B H -0.0301 0.1340 0.1854 0.025 Uiso 1 1 calc R . .
O3 O 0.07256(19) 0.20686(16) 0.04054(19) 0.0213(6) Uani 1 1 d . . .
C3 C -0.0332(3) 0.2573(2) 0.1218(3) 0.0178(8) Uani 1 1 d . . .
O4 O -0.1062(2) 0.21103(17) -0.05051(19) 0.0220(6) Uani 1 1 d . . .
C4 C -0.0249(3) 0.2228(2) 0.0279(3) 0.0191(8) Uani 1 1 d . . .
O5 O -0.0237(3) 0.39779(18) -0.0053(3) 0.0477(9) Uani 1 1 d . . .
C5 C -0.0578(3) 0.4128(2) 0.0552(3) 0.0243(9) Uani 1 1 d . . .
O6 O -0.0589(3) 0.49269(19) 0.0898(3) 0.0448(9) Uani 1 1 d . . .
H6 H -0.025(4) 0.525(3) 0.063(4) 0.063(17) Uiso 1 1 d . . .
C6 C -0.1027(3) 0.3418(2) 0.0970(3) 0.0211(9) Uani 1 1 d . . .
H6A H -0.1762 0.3271 0.0487 0.025 Uiso 1 1 calc R . .
H6B H -0.1062 0.3642 0.1573 0.025 Uiso 1 1 calc R . .
O7 O 0.07363(19) 0.27692(15) 0.19217(19) 0.0186(6) Uani 1 1 d . . .
C7 C 0.5029(3) 0.3372(3) 0.2995(3) 0.0247(9) Uani 1 1 d . . .
O8 O 0.5647(3) 0.2892(2) 0.3767(2) 0.0390(8) Uani 1 1 d . . .
H8 H 0.599(6) 0.248(4) 0.363(6) 0.11(3) Uiso 1 1 d . . .
C8 C 0.4387(3) 0.4072(3) 0.3211(3) 0.0245(9) Uani 1 1 d . . .
H8A H 0.4598 0.4664 0.3071 0.029 Uiso 1 1 calc R . .
H8B H 0.4546 0.4051 0.3917 0.029 Uiso 1 1 calc R . .
O9 O 0.4981(2) 0.3241(2) 0.2174(2) 0.0356(7) Uani 1 1 d . . .
C9 C 0.3175(3) 0.3938(2) 0.2586(3) 0.0183(8) Uani 1 1 d . . .
O10 O 0.3086(2) 0.47001(17) 0.1132(2) 0.0277(7) Uani 1 1 d . . .
C10 C 0.2470(3) 0.4644(2) 0.2792(3) 0.0231(9) Uani 1 1 d . . .
H10A H 0.2726 0.5245 0.2737 0.028 Uiso 1 1 calc R . .
H10B H 0.1722 0.4589 0.2290 0.028 Uiso 1 1 calc R . .
O11 O 0.2282(2) 0.33694(16) 0.09564(19) 0.0214(6) Uani 1 1 d . . .
C11 C 0.2507(3) 0.4530(2) 0.3802(3) 0.0198(8) Uani 1 1 d . . .
O12 O 0.3255(2) 0.50169(18) 0.4493(2) 0.0324(7) Uani 1 1 d . . .
C12 C 0.2856(3) 0.4018(2) 0.1478(3) 0.0214(9) Uani 1 1 d . . .
O13 O 0.1909(2) 0.40246(17) 0.3969(2) 0.0251(6) Uani 1 1 d . . .
C13 C 0.1210(3) -0.0191(2) 0.1238(3) 0.0234(9) Uani 1 1 d . . .
O14 O 0.28907(19) 0.30598(15) 0.27523(19) 0.0189(6) Uani 1 1 d . . .
C14 C 0.2203(3) -0.0275(2) 0.2197(3) 0.0246(9) Uani 1 1 d . . .
H14A H 0.2651 -0.0767 0.2152 0.030 Uiso 1 1 calc R . .
H14B H 0.2001 -0.0408 0.2738 0.030 Uiso 1 1 calc R . .
O15 O 0.1276(2) 0.00092(18) 0.0471(2) 0.0330(7) Uani 1 1 d . . .
C15 C 0.2842(3) 0.0602(2) 0.2416(3) 0.0196(8) Uani 1 1 d . . .
O16 O 0.0297(2) -0.03347(19) 0.1292(2) 0.0332(7) Uani 1 1 d . . .
H16 H -0.028(4) -0.029(3) 0.063(4) 0.071(18) Uiso 1 1 d . . .
C16 C 0.3913(3) 0.0578(3) 0.3355(3) 0.0258(9) Uani 1 1 d . . .
H16A H 0.4300 0.0034 0.3330 0.031 Uiso 1 1 calc R . .
H16B H 0.4348 0.1089 0.3330 0.031 Uiso 1 1 calc R . .
O17 O 0.3030(2) 0.01901(19) 0.4377(2) 0.0316(7) Uani 1 1 d . . .
C17 C 0.3862(3) 0.0597(2) 0.4336(3) 0.0244(9) Uani 1 1 d . . .
O18 O 0.4555(2) 0.09631(18) 0.5056(2) 0.0326(7) Uani 1 1 d . . .
C18 C 0.3145(3) 0.0840(2) 0.1575(3) 0.0219(9) Uani 1 1 d . . .
O19 O 0.3662(2) 0.03081(17) 0.1317(2) 0.0278(7) Uani 1 1 d . . .
O20 O 0.28692(19) 0.16344(16) 0.12262(19) 0.0200(6) Uani 1 1 d . . .
O21 O 0.21725(19) 0.13088(15) 0.24705(19) 0.0178(6) Uani 1 1 d . . .
O22 O 0.1606(3) 0.1928(2) 0.3946(3) 0.0441(10) Uani 1 1 d . . .
H22A H 0.177(3) 0.160(3) 0.367(3) 0.020(13) Uiso 1 1 d . . .
H22B H 0.186(6) 0.174(4) 0.449(5) 0.10(3) Uiso 1 1 d . . .
O23 O 0.3889(3) 0.2828(2) 0.5056(3) 0.0374(8) Uani 1 1 d . . .
H23B H 0.342(4) 0.307(3) 0.534(4) 0.066(17) Uiso 1 1 d . . .
H23A H 0.342(5) 0.277(4) 0.445(5) 0.08(2) Uiso 1 1 d . . .
O24 O 0.6270(3) 0.2497(3) 0.5870(3) 0.0538(10) Uani 1 1 d . . .
H24A H 0.667(5) 0.287(4) 0.634(5) 0.062(19) Uiso 1 1 d . . .
H24B H 0.590(7) 0.278(5) 0.518(7) 0.14(3) Uiso 1 1 d . . .
O25 O 0.6767(3) 0.1602(2) 0.3511(3) 0.0512(11) Uani 1 1 d . . .
H25A H 0.727(5) 0.175(4) 0.346(5) 0.09(3) Uiso 1 1 d . . .
H25B H 0.665(7) 0.097(6) 0.355(6) 0.14(3) Uiso 1 1 d . . .

loop_
_atom_site_aniso_label
_atom_site_aniso_U_11
_atom_site_aniso_U_22
_atom_site_aniso_U_33
_atom_site_aniso_U_23
_atom_site_aniso_U_13
_atom_site_aniso_U_12
Ti1 0.0152(4) 0.0199(4) 0.0162(4) -0.0002(3) 0.0081(3) -0.0006(3)
Li1 0.025(4) 0.033(4) 0.027(4) -0.002(3) 0.007(3) -0.003(3)
Li2 0.026(4) 0.044(4) 0.029(4) -0.002(3) 0.014(3) -0.006(3)
O1 0.0334(17) 0.0415(17) 0.0325(18) -0.0089(14) 0.0213(15) -0.0155(14)
C1 0.018(2) 0.0195(19) 0.018(2) 0.0034(16) 0.0075(17) 0.0007(16)
O2 0.0251(15) 0.0268(14) 0.0227(16) -0.0063(12) 0.0109(13) -0.0104(12)
C2 0.021(2) 0.022(2) 0.021(2) -0.0002(16) 0.0093(18) -0.0012(16)
O3 0.0184(14) 0.0251(14) 0.0216(16) -0.0005(11) 0.0098(12) 0.0016(11)
C3 0.0141(18) 0.024(2) 0.014(2) 0.0002(16) 0.0049(16) -0.0010(15)
O4 0.0164(14) 0.0299(15) 0.0170(15) -0.0016(12) 0.0046(12) -0.0024(11)
C4 0.023(2) 0.0141(18) 0.022(2) 0.0022(16) 0.0116(19) -0.0009(16)
O5 0.085(3) 0.0263(16) 0.062(2) 0.0006(16) 0.060(2) -0.0011(16)
C5 0.026(2) 0.023(2) 0.028(2) 0.0035(18) 0.015(2) 0.0049(17)
O6 0.079(3) 0.0244(16) 0.059(2) -0.0064(15) 0.055(2) -0.0074(16)
C6 0.020(2) 0.021(2) 0.026(2) 0.0034(17) 0.0128(18) 0.0028(16)
O7 0.0160(13) 0.0209(13) 0.0168(14) -0.0009(11) 0.0050(11) -0.0009(10)
C7 0.019(2) 0.035(2) 0.021(2) -0.0015(19) 0.0088(18) -0.0082(18)
O8 0.0399(19) 0.056(2) 0.0226(18) 0.0079(15) 0.0152(15) 0.0145(16)
C8 0.022(2) 0.033(2) 0.020(2) -0.0046(18) 0.0103(18) -0.0068(17)
O9 0.0346(17) 0.0493(18) 0.0245(18) 0.0014(14) 0.0143(15) 0.0071(14)
C9 0.018(2) 0.0207(19) 0.016(2) -0.0037(16) 0.0069(17) -0.0047(15)
O10 0.0371(17) 0.0251(14) 0.0246(17) 0.0000(12) 0.0165(14) -0.0070(12)
C10 0.028(2) 0.0205(19) 0.022(2) -0.0027(17) 0.0122(19) -0.0015(17)
O11 0.0251(15) 0.0217(14) 0.0165(15) -0.0041(12) 0.0082(12) -0.0049(12)
C11 0.024(2) 0.0197(19) 0.018(2) 0.0005(16) 0.0111(18) 0.0022(17)
O12 0.0349(17) 0.0401(16) 0.0210(17) -0.0064(13) 0.0109(14) -0.0140(14)
C12 0.020(2) 0.023(2) 0.025(2) -0.0008(18) 0.0128(19) -0.0003(17)
O13 0.0258(15) 0.0292(15) 0.0220(16) -0.0019(12) 0.0122(13) -0.0032(12)
C13 0.026(2) 0.0138(19) 0.029(3) -0.0044(17) 0.0112(19) -0.0035(16)
O14 0.0177(14) 0.0204(13) 0.0208(15) 0.0013(11) 0.0103(12) -0.0003(10)
C14 0.028(2) 0.022(2) 0.022(2) 0.0026(17) 0.0086(19) 0.0032(17)
O15 0.0333(17) 0.0375(17) 0.0235(18) 0.0054(13) 0.0078(14) -0.0062(13)
C15 0.0170(19) 0.0222(19) 0.020(2) 0.0006(16) 0.0079(17) 0.0039(15)
O16 0.0245(17) 0.0453(18) 0.0270(19) 0.0006(14) 0.0083(15) 0.0000(14)
C16 0.022(2) 0.037(2) 0.018(2) 0.0014(18) 0.0073(18) 0.0039(17)
O17 0.0269(16) 0.0449(18) 0.0252(17) -0.0006(13) 0.0131(14) -0.0034(13)
C17 0.028(2) 0.021(2) 0.023(2) 0.0022(18) 0.009(2) 0.0099(18)
O18 0.0329(17) 0.0374(17) 0.0219(17) -0.0043(14) 0.0065(14) 0.0015(14)
C18 0.017(2) 0.027(2) 0.019(2) -0.0019(17) 0.0059(17) 0.0006(17)
O19 0.0265(16) 0.0372(16) 0.0220(16) 0.0058(13) 0.0125(13) 0.0164(13)
O20 0.0195(14) 0.0220(13) 0.0207(15) 0.0020(11) 0.0109(12) 0.0030(11)
O21 0.0185(13) 0.0223(13) 0.0172(15) 0.0001(11) 0.0120(12) 0.0014(11)
O22 0.072(3) 0.039(2) 0.028(2) 0.0064(17) 0.028(2) 0.0256(18)
O23 0.0318(18) 0.049(2) 0.036(2) 0.0033(16) 0.0193(18) 0.0123(15)
O24 0.033(2) 0.088(3) 0.035(2) -0.002(2) 0.0096(18) -0.0171(19)
O25 0.052(2) 0.040(2) 0.083(3) 0.0126(19) 0.049(2) 0.0081(18)

loop_
_atom_type_symbol
_atom_type_description
_atom_type_scat_dispersion_real
_atom_type_scat_dispersion_imag
_atom_type_scat_source
C C 0.0033 0.0016 'International Tables Vol C Tables 4.2.6.8 and 6.1.1.4'
H H 0.0000 0.0000 'International Tables Vol C Tables 4.2.6.8 and 6.1.1.4'
Li Li -0.0003 0.0001 'International Tables Vol C Tables 4.2.6.8 and 6.1.1.4'
O O 0.0106 0.0060 'International Tables Vol C Tables 4.2.6.8 and 6.1.1.4'
Ti Ti 0.2776 0.4457 'International Tables Vol C Tables 4.2.6.8 and 6.1.1.4'

loop_
_geom_angle_atom_site_label_1
_geom_angle_atom_site_label_2
_geom_angle_atom_site_label_3
_geom_angle
_geom_angle_site_symmetry_1
_geom_angle_site_symmetry_3
_geom_angle_publ_flag
O14 Ti1 O21 96.25(12) . . ?
O14 Ti1 O7 91.88(11) . . ?
O21 Ti1 O7 96.44(10) . . ?
O14 Ti1 O3 157.37(11) . . ?
O21 Ti1 O3 105.10(11) . . ?
O7 Ti1 O3 78.54(11) . . ?
O14 Ti1 O20 106.44(11) . . ?
O21 Ti1 O20 78.89(11) . . ?
O7 Ti1 O20 161.43(11) . . ?
O3 Ti1 O20 85.30(11) . . ?
O14 Ti1 O11 78.33(11) . . ?
O21 Ti1 O11 157.93(10) . . ?
O7 Ti1 O11 105.05(11) . . ?
O3 Ti1 O11 84.38(11) . . ?
O20 Ti1 O11 82.16(10) . . ?
O14 Ti1 Li1 65.66(14) . . ?
O21 Ti1 Li1 80.36(14) . . ?
O7 Ti1 Li1 32.77(14) . . ?
O3 Ti1 Li1 110.21(14) . . ?
O20 Ti1 Li1 156.79(14) . . ?
O11 Ti1 Li1 115.55(14) . . ?
O22 Li1 O13 112.5(4) . . ?
O22 Li1 O7 100.6(3) . . ?
O13 Li1 O7 115.4(4) . . ?
O22 Li1 O2 96.6(3) . . ?
O13 Li1 O2 133.6(4) . . ?
O7 Li1 O2 92.3(3) . . ?
O22 Li1 Ti1 81.6(3) . . ?
O13 Li1 Ti1 101.6(3) . . ?
O7 Li1 Ti1 30.71(13) . . ?
O2 Li1 Ti1 118.3(3) . . ?
O23 Li2 O18 100.6(4) . . ?
O23 Li2 O24 102.8(4) . . ?
O18 Li2 O24 107.9(4) . . ?
O23 Li2 O9 116.6(4) . 4_566 ?
O18 Li2 O9 110.4(4) . 4_566 ?
O24 Li2 O9 117.0(4) . 4_566 ?
O1 C1 O2 121.5(3) . . ?
O1 C1 C2 121.2(3) . . ?
O2 C1 C2 117.3(3) . . ?
C1 O2 Li1 125.4(3) . . ?
C1 C2 C3 116.3(3) . . ?
C4 O3 Ti1 118.8(2) . . ?
O7 C3 C6 110.4(3) . . ?
O7 C3 C2 110.6(3) . . ?
C6 C3 C2 110.9(3) . . ?
O7 C3 C4 106.5(3) . . ?
C6 C3 C4 109.9(3) . . ?
C2 C3 C4 108.5(3) . . ?
O4 C4 O3 124.8(4) . . ?
O4 C4 C3 121.2(3) . . ?
O3 C4 C3 114.0(3) . . ?
O5 C5 O6 122.9(4) . . ?
O5 C5 C6 123.0(4) . . ?
O6 C5 C6 114.1(4) . . ?
C5 C6 C3 111.1(3) . . ?
C3 O7 Ti1 120.7(2) . . ?
C3 O7 Li1 118.0(3) . . ?
Ti1 O7 Li1 116.5(2) . . ?
O9 C7 O8 122.1(4) . . ?
O9 C7 C8 123.5(4) . . ?
O8 C7 C8 114.4(4) . . ?
C7 C8 C9 111.5(3) . . ?
C7 O9 Li2 177.3(4) . 4_565 ?
O14 C9 C12 106.8(3) . . ?
O14 C9 C8 108.8(3) . . ?
C12 C9 C8 112.4(3) . . ?
O14 C9 C10 110.6(3) . . ?
C12 C9 C10 104.5(3) . . ?
C8 C9 C10 113.5(3) . . ?
C11 C10 C9 111.7(3) . . ?
C12 O11 Ti1 116.3(2) . . ?
O13 C11 O12 123.3(4) . . ?
O13 C11 C10 122.9(3) . . ?
O12 C11 C10 113.7(3) . . ?
O10 C12 O11 124.7(4) . . ?
O10 C12 C9 120.6(3) . . ?
O11 C12 C9 114.5(3) . . ?
C11 O13 Li1 138.1(3) . . ?
O15 C13 O16 123.8(4) . . ?
O15 C13 C14 120.6(4) . . ?
O16 C13 C14 115.6(4) . . ?
C9 O14 Ti1 122.0(2) . . ?
C13 C14 C15 109.6(3) . . ?
O21 C15 C18 106.6(3) . . ?
O21 C15 C14 108.8(3) . . ?
C18 C15 C14 111.0(3) . . ?
O21 C15 C16 110.7(3) . . ?
C18 C15 C16 105.2(3) . . ?
C14 C15 C16 114.3(3) . . ?
C17 C16 C15 117.5(3) . . ?
O18 C17 O17 122.2(4) . . ?
O18 C17 C16 121.6(4) . . ?
O17 C17 C16 116.3(4) . . ?
C17 O18 Li2 146.1(3) . . ?
O19 C18 O20 125.3(4) . . ?
O19 C18 C15 120.3(3) . . ?
O20 C18 C15 114.3(3) . . ?
C18 O20 Ti1 117.4(2) . . ?
C15 O21 Ti1 122.1(2) . . ?

loop_
_geom_bond_atom_site_label_1
_geom_bond_atom_site_label_2
_geom_bond_distance
_geom_bond_site_symmetry_2
_geom_bond_publ_flag
Ti1 O14 1.850(3) . ?
Ti1 O21 1.861(3) . ?
Ti1 O7 1.915(3) . ?
Ti1 O3 2.010(3) . ?
Ti1 O20 2.028(3) . ?
Ti1 O11 2.070(3) . ?
Ti1 Li1 3.356(7) . ?
Li1 O22 1.869(8) . ?
Li1 O13 1.930(7) . ?
Li1 O7 2.030(8) . ?
Li1 O2 2.033(7) . ?
Li2 O23 1.889(8) . ?
Li2 O18 1.923(8) . ?
Li2 O24 1.949(8) . ?
Li2 O9 1.955(8) 4_566 ?
O1 C1 1.220(4) . ?
C1 O2 1.308(4) . ?
C1 C2 1.505(5) . ?
C2 C3 1.536(5) . ?
O3 C4 1.291(4) . ?
C3 O7 1.419(4) . ?
C3 C6 1.528(5) . ?
C3 C4 1.541(5) . ?
O4 C4 1.234(5) . ?
O5 C5 1.203(5) . ?
C5 O6 1.303(5) . ?
C5 C6 1.493(5) . ?
C7 O9 1.213(5) . ?
C7 O8 1.311(5) . ?
C7 C8 1.489(5) . ?
C8 C9 1.532(5) . ?
O9 Li2 1.955(8) 4_565 ?
C9 O14 1.421(4) . ?
C9 C12 1.520(5) . ?
C9 C10 1.548(5) . ?
O10 C12 1.243(4) . ?
C10 C11 1.495(5) . ?
O11 C12 1.280(4) . ?
C11 O13 1.217(4) . ?
C11 O12 1.318(5) . ?
C13 O15 1.224(5) . ?
C13 O16 1.307(5) . ?
C13 C14 1.498(6) . ?
C14 C15 1.531(5) . ?
C15 O21 1.425(4) . ?
C15 C18 1.523(5) . ?
C15 C16 1.534(5) . ?
C16 C17 1.496(5) . ?
O17 C17 1.319(5) . ?
C17 O18 1.216(5) . ?
C18 O19 1.233(4) . ?
C18 O20 1.285(4) . ?
